data_7226916
loop_
_publ_author_name
'B\;akowicz, J.'
'Turowska-Tyrk, I.'

_publ_section_title
;
 Structural transformations in crystals induced by radiation and pressure.
 Part 4. The complex influence of high pressure on the path and kinetics
 of the [2 + 2] photodimerization
;
_journal_issue 46
_journal_name_full CrystEngComm
_journal_page_first 8898
_journal_paper_doi 10.1039/C6CE01650B
_journal_volume 18
_journal_year 2016
_chemical_formula_sum 'C19 H18 O'
_chemical_formula_weight 262.33
_space_group_crystal_system orthorhombic
_space_group_IT_number 61
_space_group_name_Hall '-P 2ac 2ab'
_space_group_name_H-M_alt 'P b c a'
_symmetry_space_group_name_Hall '-P 2ac 2ab'
_symmetry_space_group_name_H-M 'P b c a'
_atom_sites_solution_hydrogens mixed
_atom_sites_solution_primary isomor
_atom_sites_solution_secondary geom
_audit_creation_method SHELXL-2014/7
_audit_update_record
;
2016-07-26 deposited with the CCDC.
2016-10-25 downloaded from the CCDC.
;
_cell_angle_alpha 90
_cell_angle_beta 90
_cell_angle_gamma 90
_cell_formula_units_Z 8
_cell_length_a 30.99(3)
_cell_length_b 10.5162(12)
_cell_length_c 8.5388(9)
_cell_measurement_pressure 500000
_cell_measurement_reflns_used 1231
_cell_measurement_temperature 299(2)
_cell_measurement_theta_max 21.16
_cell_measurement_theta_min 6.67
_cell_volume 2783(3)
_computing_cell_refinement 'CrysAlisPro (Rigaku OD, 2015)'
_computing_data_collection 'CrysAlisPro (Rigaku OD, 2015)'
_computing_data_reduction 'CrysAlisPro (Rigaku OD, 2015)'
_computing_molecular_graphics 'ORTEP-3 for Windows (Farrugia, 2012)'
_computing_publication_material 'SHELXL-2014/7 (Sheldrick, 2015)'
_computing_structure_refinement 'SHELXL-2014/7 (Sheldrick, 2015)'
_computing_structure_solution 'SHELXS-2013/1 (Sheldrick, 2008)'
_diffrn_ambient_pressure 500000
_diffrn_ambient_temperature 299(2)
_diffrn_detector_area_resol_mean 15.9718
_diffrn_measured_fraction_theta_full 0.327
_diffrn_measured_fraction_theta_max 0.327
_diffrn_measurement_device_type 'KM4 with Eos CCD'
_diffrn_measurement_method '\f- and \w scans'
_diffrn_radiation_monochromator graphite
_diffrn_radiation_source 'fine-focus sealed tube'
_diffrn_radiation_type MoK\a
_diffrn_radiation_wavelength 0.71073
_diffrn_reflns_av_R_equivalents 0.2381
_diffrn_reflns_av_unetI/netI 0.1199
_diffrn_reflns_Laue_measured_fraction_full 0.327
_diffrn_reflns_Laue_measured_fraction_max 0.327
_diffrn_reflns_limit_h_max 9
_diffrn_reflns_limit_h_min -9
_diffrn_reflns_limit_k_max 12
_diffrn_reflns_limit_k_min -12
_diffrn_reflns_limit_l_max 9
_diffrn_reflns_limit_l_min -9
_diffrn_reflns_number 11099
_diffrn_reflns_point_group_measured_fraction_full 0.327
_diffrn_reflns_point_group_measured_fraction_max 0.327
_diffrn_reflns_theta_full 24.467
_diffrn_reflns_theta_max 24.467
_diffrn_reflns_theta_min 6.697
_exptl_absorpt_coefficient_mu 0.075
_exptl_absorpt_correction_T_max 1.00000
_exptl_absorpt_correction_T_min 0.58370
_exptl_absorpt_correction_type analytical
_exptl_absorpt_process_details
;
SCALE3 ABSPACK (Rigaku Oxford Diffraction, 2015).

ABSORB-GUI - analytical corrections for the diamond-anvil cell 
[Angel R.J. & Gonzalez-Platas J. (2013). J. Appl. Cryst. 
46, 252-254].
;
_exptl_crystal_colour colourless
_exptl_crystal_density_diffrn 1.252
_exptl_crystal_description block
_exptl_crystal_F_000 1120
_exptl_crystal_size_max 0.30
_exptl_crystal_size_mid 0.20
_exptl_crystal_size_min 0.12
_refine_diff_density_max 0.223
_refine_diff_density_min -0.145
_refine_diff_density_rms 0.035
_refine_ls_extinction_method none
_refine_ls_goodness_of_fit_ref 1.054
_refine_ls_hydrogen_treatment constr
_refine_ls_matrix_type full
_refine_ls_number_parameters 87
_refine_ls_number_reflns 751
_refine_ls_number_restraints 58
_refine_ls_restrained_S_all 1.033
_refine_ls_R_factor_all 0.2247
_refine_ls_R_factor_gt 0.1203
_refine_ls_shift/su_max 0.000
_refine_ls_shift/su_mean 0.000
_refine_ls_structure_factor_coef Fsqd
_refine_ls_weighting_details 'w=1/[\s^2^(Fo^2^)+(0.1843P)^2^+4.0928P] where P=(Fo^2^+2Fc^2^)/3'
_refine_ls_weighting_scheme calc
_refine_ls_wR_factor_gt 0.3024
_refine_ls_wR_factor_ref 0.3732
_reflns_Friedel_coverage 0.000
_reflns_number_gt 372
_reflns_number_total 751
_reflns_threshold_expression 'I > 2\s(I)'
_cod_data_source_file c6ce01650b2.cif
_cod_data_source_block 80.1%P_0.5GPa
_cod_depositor_comments 'Adding full bibliography for 7226912--7226923.cif.'
_cod_database_code 7226916
_shelx_shelxl_version_number 2014/7
_shelx_space_group_comment
;
The symmetry employed for this shelxl refinement is uniquely defined
by the following loop, which should always be used as a source of
symmetry information in preference to the above space-group names.
They are only intended as comments.
;

loop_
_space_group_symop_operation_xyz
'x, y, z'
'-x+1/2, -y, z+1/2'
'-x, y+1/2, -z+1/2'
'x+1/2, -y+1/2, -z'
'-x, -y, -z'
'x-1/2, y, -z-1/2'
'x, -y-1/2, z-1/2'
'-x-1/2, y-1/2, z'

loop_
_atom_site_label
_atom_site_type_symbol
_atom_site_fract_x
_atom_site_fract_y
_atom_site_fract_z
_atom_site_U_iso_or_equiv
_atom_site_adp_type
_atom_site_occupancy
_atom_site_site_symmetry_order
_atom_site_calc_flag
_atom_site_refinement_flags_posn
_atom_site_refinement_flags_adp
_atom_site_refinement_flags_occupancy
_atom_site_disorder_assembly
_atom_site_disorder_group
O1M O 0.4513(5) 0.7390(6) 0.0134(8) 0.086(13) Uani 1 1 d D . . . .
C2M C 0.4156(6) 0.6209(9) 0.2138(13) 0.080(4) Uiso 1 1 d D . . . .
H2M H 0.4155 0.6789 0.3037 0.096 Uiso 1 1 calc R U . A 1
C6M C 0.3714(12) 0.6247(12) 0.1354(14) 0.097(4) Uiso 1 1 d . . . . .
H6M1 H 0.3667 0.7090 0.0924 0.116 Uiso 1 1 calc R U . . .
H6M2 H 0.3711 0.5648 0.0490 0.116 Uiso 1 1 calc R U . . .
C7M C 0.3352(6) 0.5937(8) 0.2429(10) 0.087(4) Uiso 1 1 d G . . . .
C8M C 0.3168(6) 0.4715(7) 0.2388(11) 0.108(5) Uiso 1 1 d G . . . .
H8M H 0.3282 0.4099 0.1684 0.129 Uiso 1 1 d G U . . .
C9M C 0.2826(6) 0.4375(8) 0.3331(14) 0.135(6) Uiso 1 1 d G . . . .
H9M H 0.2712 0.3532 0.3285 0.162 Uiso 1 1 d G U . . .
C10M C 0.2650(6) 0.5271(11) 0.4350(13) 0.150(7) Uiso 1 1 d G . . . .
H10M H 0.2414 0.5041 0.4997 0.180 Uiso 1 1 d G U . . .
C11M C 0.2822(6) 0.6523(9) 0.4427(12) 0.130(6) Uiso 1 1 d G . . . .
H11M H 0.2700 0.7139 0.5116 0.156 Uiso 1 1 d G U . . .
C12M C 0.3175(6) 0.6838(7) 0.3469(12) 0.109(5) Uiso 1 1 d G . . . .
H12M H 0.3295 0.7672 0.3526 0.130 Uiso 1 1 d G U . . .
C1M C 0.4529(10) 0.655(6) 0.107(6) 0.069(7) Uiso 0.199(13) 1 d D U P B 1
C3M C 0.4314(14) 0.489(3) 0.268(7) 0.069(7) Uiso 0.199(13) 1 d D U P B 1
H3M1 H 0.4271 0.4255 0.1872 0.083 Uiso 0.199(13) 1 calc R U P B 1
H3M2 H 0.4168 0.4623 0.3628 0.083 Uiso 0.199(13) 1 calc R U P B 1
C4M C 0.4798(14) 0.513(5) 0.298(5) 0.069(7) Uiso 0.199(13) 1 d D U P B 1
H4M1 H 0.4844 0.5476 0.4020 0.083 Uiso 0.199(13) 1 calc R U P B 1
H4M2 H 0.4961 0.4343 0.2886 0.083 Uiso 0.199(13) 1 calc R U P B 1
C5M C 0.4931(10) 0.605(4) 0.176(5) 0.069(7) Uiso 0.199(13) 1 d D U P B 1
C13M C 0.5309(12) 0.657(4) 0.135(5) 0.069(7) Uiso 0.199(13) 1 d D U P B 1
H13M H 0.5273 0.7302 0.0747 0.083 Uiso 0.199(13) 1 calc R U P B 1
C14M C 0.5757(13) 0.628(4) 0.161(5) 0.080(15) Uiso 0.199(13) 1 d DG U P B 1
C15M C 0.5934(15) 0.542(4) 0.273(4) 0.077(10) Uiso 0.199(13) 1 d DG U P B 1
H15M H 0.5748 0.4880 0.3302 0.093 Uiso 0.199(13) 1 d G U P B 1
C16M C 0.6385(16) 0.536(4) 0.298(4) 0.050(9) Uiso 0.199(13) 1 d G U P B 1
H16M H 0.6500 0.4775 0.3724 0.060 Uiso 0.199(13) 1 d G U P B 1
C17M C 0.6659(13) 0.616(4) 0.214(5) 0.085(10) Uiso 0.199(13) 1 d G U P B 1
H17M H 0.6962 0.6133 0.2322 0.102 Uiso 0.199(13) 1 d G U P B 1
C18M C 0.6489(14) 0.700(4) 0.103(5) 0.093(10) Uiso 0.199(13) 1 d G U P B 1
H18M H 0.6675 0.7542 0.0454 0.111 Uiso 0.199(13) 1 d G U P B 1
C19M C 0.6044(14) 0.704(4) 0.076(4) 0.082(16) Uiso 0.199(13) 1 d DG U P B 1
H19M H 0.5933 0.7598 -0.0021 0.098 Uiso 0.199(13) 1 d G U P B 1
C1D C 0.4505(7) 0.6466(14) 0.0972(17) 0.060(2) Uiso 0.801(13) 1 d D U P B 2
C3D C 0.4292(7) 0.4975(11) 0.2948(17) 0.060(2) Uiso 0.801(13) 1 d D U P B 2
H3D1 H 0.4151 0.4246 0.2476 0.073 Uiso 0.801(13) 1 calc R U P B 2
H3D2 H 0.4223 0.4998 0.4056 0.073 Uiso 0.801(13) 1 calc R U P B 2
C4D C 0.4784(7) 0.4925(13) 0.2693(13) 0.060(2) Uiso 0.801(13) 1 d D U P B 2
H4D1 H 0.4934 0.5490 0.3407 0.073 Uiso 0.801(13) 1 calc R U P B 2
H4D2 H 0.4894 0.4068 0.2820 0.073 Uiso 0.801(13) 1 calc R U P B 2
C5D C 0.4825(5) 0.5372(9) 0.1013(10) 0.060(2) Uiso 0.801(13) 1 d D U P B 2
C13D C 0.5258(5) 0.5720(9) 0.0235(12) 0.060(2) Uiso 0.801(13) 1 d D U P B 2
H13D H 0.5215 0.6533 -0.0305 0.073 Uiso 0.801(13) 1 calc R U P B 2
C14D C 0.5669(5) 0.5824(10) 0.1129(11) 0.061(4) Uiso 0.801(13) 1 d DG U P B 2
C15D C 0.5791(5) 0.4924(9) 0.2286(11) 0.076(5) Uiso 0.801(13) 1 d DG U P B 2
H15D H 0.5593 0.4278 0.2595 0.092 Uiso 0.801(13) 1 d G U P B 2
C16D C 0.6204(5) 0.4976(9) 0.2983(12) 0.078(5) Uiso 0.801(13) 1 d G U P B 2
H16D H 0.6283 0.4366 0.3751 0.094 Uiso 0.801(13) 1 d G U P B 2
C17D C 0.6496(5) 0.5930(12) 0.2534(16) 0.100(5) Uiso 0.801(13) 1 d G U P B 2
H17D H 0.6772 0.5979 0.3013 0.120 Uiso 0.801(13) 1 d G U P B 2
C18D C 0.6381(5) 0.6811(10) 0.1382(14) 0.079(5) Uiso 0.801(13) 1 d G U P B 2
H18D H 0.6578 0.7457 0.1077 0.095 Uiso 0.801(13) 1 d G U P B 2
C19D C 0.5975(5) 0.6741(9) 0.0679(10) 0.081(5) Uiso 0.801(13) 1 d DG U P B 2
H19D H 0.5904 0.7330 -0.0124 0.097 Uiso 0.801(13) 1 d G U P B 2

loop_
_atom_site_aniso_label
_atom_site_aniso_U_11
_atom_site_aniso_U_22
_atom_site_aniso_U_33
_atom_site_aniso_U_23
_atom_site_aniso_U_13
_atom_site_aniso_U_12
O1M 0.10(4) 0.068(4) 0.086(5) 0.019(3) 0.010(7) 0.021(7)

loop_
_atom_type_symbol
_atom_type_description
_atom_type_scat_dispersion_real
_atom_type_scat_dispersion_imag
_atom_type_scat_source
C C 0.0033 0.0016 'International Tables Vol C Tables 4.2.6.8 and 6.1.1.4'
H H 0.0000 0.0000 'International Tables Vol C Tables 4.2.6.8 and 6.1.1.4'
O O 0.0106 0.0060 'International Tables Vol C Tables 4.2.6.8 and 6.1.1.4'

loop_
_geom_angle_atom_site_label_1
_geom_angle_atom_site_label_2
_geom_angle_atom_site_label_3
_geom_angle
_geom_angle_site_symmetry_1
_geom_angle_site_symmetry_3
C1D C2M C6M 110.7(12) . .
C1M C2M C6M 115(2) . .
C1D C2M C3D 104.7(12) . .
C6M C2M C3D 117.9(13) . .
C1M C2M C3M 98.7(18) . .
C6M C2M C3M 116(2) . .
C1M C2M H2M 109.0 . .
C6M C2M H2M 109.0 . .
C3M C2M H2M 109.0 . .
C7M C6M C2M 113.6(10) . .
C7M C6M H6M1 108.8 . .
C2M C6M H6M1 108.8 . .
C7M C6M H6M2 108.8 . .
C2M C6M H6M2 108.8 . .
H6M1 C6M H6M2 107.7 . .
C8M C7M C12M 118.1 . .
C8M C7M C6M 119.4(8) . .
C12M C7M C6M 122.5(8) . .
C9M C8M C7M 122.3 . .
C9M C8M H8M 118.6 . .
C7M C8M H8M 119.1 . .
C8M C9M C10M 119.3 . .
C8M C9M H9M 120.1 . .
C10M C9M H9M 120.5 . .
C9M C10M C11M 120.6 . .
C9M C10M H10M 119.5 . .
C11M C10M H10M 119.8 . .
C12M C11M C10M 118.8 . .
C12M C11M H11M 120.4 . .
C10M C11M H11M 120.8 . .
C11M C12M C7M 120.8 . .
C11M C12M H12M 119.4 . .
C7M C12M H12M 119.8 . .
O1M C1M C5M 124(2) . .
O1M C1M C2M 123(2) . .
C5M C1M C2M 109(2) . .
C2M C3M C4M 102(2) . .
C2M C3M H3M1 111.3 . .
C4M C3M H3M1 111.3 . .
C2M C3M H3M2 111.3 . .
C4M C3M H3M2 111.3 . .
H3M1 C3M H3M2 109.2 . .
C5M C4M C3M 105.0(19) . .
C5M C4M H4M1 110.8 . .
C3M C4M H4M1 110.8 . .
C5M C4M H4M2 110.8 . .
C3M C4M H4M2 110.8 . .
H4M1 C4M H4M2 108.8 . .
C13M C5M C1M 119(2) . .
C13M C5M C4M 134(2) . .
C1M C5M C4M 106.1(16) . .
C5M C13M C14M 136(3) . .
C5M C13M H13M 112.1 . .
C14M C13M H13M 112.1 . .
C19M C14M C15M 117.8 . .
C19M C14M C13M 114(2) . .
C15M C14M C13M 128(2) . .
C16M C15M C14M 120.9 . .
C16M C15M H15M 119.5 . .
C14M C15M H15M 119.6 . .
C17M C16M C15M 119.5 . .
C17M C16M H16M 120.2 . .
C15M C16M H16M 120.3 . .
C16M C17M C18M 120.0 . .
C16M C17M H17M 119.8 . .
C18M C17M H17M 120.2 . .
C19M C18M C17M 120.2 . .
C19M C18M H18M 119.8 . .
C17M C18M H18M 120.0 . .
C18M C19M C14M 121.5 . .
C18M C19M H19M 119.4 . .
C14M C19M H19M 119.1 . .
O1M C1D C2M 123.7(13) . .
O1M C1D C5D 127.5(13) . .
C2M C1D C5D 108.7(9) . .
C2M C3D C4D 103.8(12) . .
C2M C3D H3D1 111.0 . .
C4D C3D H3D1 111.0 . .
C2M C3D H3D2 111.0 . .
C4D C3D H3D2 111.0 . .
H3D1 C3D H3D2 109.0 . .
C5D C4D C3D 101.9(12) . .
C5D C4D H4D1 111.4 . .
C3D C4D H4D1 111.4 . .
C5D C4D H4D2 111.4 . .
C3D C4D H4D2 111.4 . .
H4D1 C4D H4D2 109.2 . .
C4D C5D C1D 101.6(10) . .
C4D C5D C13D 123.7(13) . .
C1D C5D C13D 112.2(10) . .
C4D C5D C13D 113.5(9) . 5_665
C1D C5D C13D 115.3(12) . 5_665
C13D C5D C13D 91.3(9) . 5_665
C14D C13D C5D 122.8(9) . .
C14D C13D C5D 122.3(12) . 5_665
C5D C13D C5D 88.7(9) . 5_665
C14D C13D H13D 107.0 . .
C5D C13D H13D 107.0 . .
C5D C13D H13D 107.0 5_665 .
C19D C14D C15D 117.9 . .
C19D C14D C13D 119.1(7) . .
C15D C14D C13D 122.4(7) . .
C16D C15D C14D 120.5 . .
C16D C15D H15D 119.7 . .
C14D C15D H15D 119.8 . .
C17D C16D C15D 119.8 . .
C17D C16D H16D 120.4 . .
C15D C16D H16D 119.9 . .
C18D C17D C16D 120.1 . .
C18D C17D H17D 119.8 . .
C16D C17D H17D 120.0 . .
C19D C18D C17D 119.9 . .
C19D C18D H18D 120.0 . .
C17D C18D H18D 120.2 . .
C18D C19D C14D 121.7 . .
C18D C19D H19D 119.0 . .
C14D C19D H19D 119.3 . .

loop_
_geom_bond_atom_site_label_1
_geom_bond_atom_site_label_2
_geom_bond_distance
_geom_bond_site_symmetry_2
O1M C1M 1.194(17) .
O1M C1D 1.208(10) .
C2M C1D 1.494(16) .
C2M C1M 1.51(2) .
C2M C6M 1.53(4) .
C2M C3D 1.530(14) .
C2M C3M 1.54(2) .
C2M H2M 0.9800 .
C6M C7M 1.48(3) .
C6M H6M1 0.9700 .
C6M H6M2 0.9700 .
C7M C8M 1.4074 .
C7M C12M 1.4097 .
C8M C9M 1.3775 .
C8M H8M 0.9518 .
C9M C10M 1.3936 .
C9M H9M 0.9548 .
C10M C11M 1.4210 .
C10M H10M 0.9489 .
C11M C12M 1.4064 .
C11M H11M 0.9518 .
C12M H12M 0.9541 .
C1M C5M 1.475(18) .
C3M C4M 1.54(2) .
C3M H3M1 0.9700 .
C3M H3M2 0.9700 .
C4M C5M 1.486(19) .
C4M H4M1 0.9700 .
C4M H4M2 0.9700 .
C5M C13M 1.337(18) .
C13M C14M 1.441(17) .
C13M H13M 0.9300 .
C14M C19M 1.4000 .
C14M C15M 1.4217 .
C15M C16M 1.4147 .
C15M H15M 0.9488 .
C16M C17M 1.3975 .
C16M H16M 0.9518 .
C17M C18M 1.3994 .
C17M H17M 0.9506 .
C18M C19M 1.3976 .
C18M H18M 0.9472 .
C19M H19M 0.9511 .
C1D C5D 1.519(15) .
C3D C4D 1.540(19) .
C3D H3D1 0.9700 .
C3D H3D2 0.9700 .
C4D C5D 1.515(13) .
C4D H4D1 0.9700 .
C4D H4D2 0.9700 .
C5D C13D 1.541(15) .
C5D C13D 1.587(11) 5_665
C13D C14D 1.490(14) .
C13D C5D 1.587(11) 5_665
C13D H13D 0.9800 .
C14D C19D 1.4060 .
C14D C15D 1.4191 .
C15D C16D 1.4130 .
C15D H15D 0.9528 .
C16D C17D 1.4030 .
C16D H16D 0.9501 .
C17D C18D 1.3969 .
C17D H17D 0.9496 .
C18D C19D 1.3957 .
C18D H18D 0.9511 .
C19D H19D 0.9496 .
